data_1529221
loop_
_publ_author_name
'Golovnev, Nicolay'
'Molokeev, Maxim'
'Vereshchagin, Sergey'
'Atuchin, Victor'

_publ_section_title
;
 Calcium and strontium thiobarbiturates with discrete and polymeric
 structures
;
_journal_issue 23
_journal_name_full 'Journal of Coordination Chemistry'
_journal_page_first 4119
_journal_paper_doi 10.1080/00958972.2013.860450
_journal_volume 66
_journal_year 2013
_chemical_formula_moiety 'C8 H14 N4 O8 S2 Sr'
_chemical_formula_sum 'C8 H14 N4 O8 S2 Sr'
_chemical_formula_weight 445.99
_chemical_name_systematic
; 
catena-bis(2-thiobarbiturato-O,S)-tetraaqua-strontium
;
_space_group_IT_number 14
_symmetry_cell_setting monoclinic
_symmetry_space_group_name_Hall '-P 2yn'
_symmetry_space_group_name_H-M 'P 1 21/n 1'
_atom_sites_solution_hydrogens geom
_atom_sites_solution_primary direct
_atom_sites_solution_secondary difmap
_audit_creation_method SHELXL-97
_cell_angle_alpha 90.00
_cell_angle_beta 94.8830(10)
_cell_angle_gamma 90.00
_cell_formula_units_Z 4
_cell_length_a 12.9753(8)
_cell_length_b 7.2255(5)
_cell_length_c 16.4338(10)
_cell_measurement_reflns_used 3716
_cell_measurement_temperature 296(2)
_cell_measurement_theta_max 28.35
_cell_measurement_theta_min 2.49
_cell_volume 1535.13(17)
_computing_cell_refinement 'APEX2 (Bruker, 2003-2008)'
_computing_data_collection 'APEX2 (Bruker, 2003-2008)'
_computing_data_reduction 'SAINT (Bruker, 2009)'
_computing_molecular_graphics 'DIAMOND (Brandenburg, 2005)'
_computing_publication_material 'publCIF (Westrip, 2009)'
_computing_structure_refinement 'SHELXL-97 (Sheldrick, 2008)'
_computing_structure_solution 'SHELXS-97 (Sheldrick, 2008)'
_diffrn_ambient_temperature 296(2)
_diffrn_measured_fraction_theta_full 1.000
_diffrn_measured_fraction_theta_max 0.941
_diffrn_measurement_device_type 'Bruker APEX-II CCD'
_diffrn_measurement_method '\f and \w scans'
_diffrn_radiation_monochromator graphite
_diffrn_radiation_source 'fine-focus sealed tube'
_diffrn_radiation_type MoK\a
_diffrn_radiation_wavelength 0.71073
_diffrn_reflns_av_R_equivalents 0.0419
_diffrn_reflns_av_sigmaI/netI 0.0467
_diffrn_reflns_limit_h_max 18
_diffrn_reflns_limit_h_min -18
_diffrn_reflns_limit_k_max 9
_diffrn_reflns_limit_k_min -9
_diffrn_reflns_limit_l_max 22
_diffrn_reflns_limit_l_min -22
_diffrn_reflns_number 14393
_diffrn_reflns_theta_full 26.9
_diffrn_reflns_theta_max 29.74
_diffrn_reflns_theta_min 1.92
_exptl_absorpt_coefficient_mu 3.831
_exptl_absorpt_correction_T_max 0.7459
_exptl_absorpt_correction_T_min 0.4921
_exptl_absorpt_correction_type multi-scan
_exptl_absorpt_process_details
;
SADABS-2004/1. Bruker AXS Inc., Madison, Wisconsin, USA, 2004
;
_exptl_crystal_colour pink
_exptl_crystal_density_diffrn 1.930
_exptl_crystal_density_method 'not measured'
_exptl_crystal_description bulk
_exptl_crystal_F_000 896
_exptl_crystal_size_max 0.4
_exptl_crystal_size_mid 0.3
_exptl_crystal_size_min 0.15
_refine_diff_density_max 0.378
_refine_diff_density_min -0.543
_refine_diff_density_rms 0.089
_refine_ls_extinction_method none
_refine_ls_goodness_of_fit_ref 1.008
_refine_ls_hydrogen_treatment mixed
_refine_ls_matrix_type full
_refine_ls_number_parameters 234
_refine_ls_number_reflns 4103
_refine_ls_number_restraints 2
_refine_ls_restrained_S_all 1.010
_refine_ls_R_factor_all 0.0567
_refine_ls_R_factor_gt 0.0338
_refine_ls_shift/su_max 0.001
_refine_ls_shift/su_mean 0.000
_refine_ls_structure_factor_coef Fsqd
_refine_ls_weighting_details 'calc w=1/[\s^2^(Fo^2^)+(0.0336P)^2^+0.0000P] where P=(Fo^2^+2Fc^2^)/3'
_refine_ls_weighting_scheme calc
_refine_ls_wR_factor_gt 0.0660
_refine_ls_wR_factor_ref 0.0729
_reflns_number_gt 3119
_reflns_number_total 4103
_reflns_threshold_expression >2sigma(I)
_cod_data_source_file SrHTBA2H2O4.cif
_cod_data_source_block b
_cod_original_sg_symbol_Hall
;
-P 2yn
;
_cod_original_sg_symbol_H-M P21/n
_cod_database_code 1529221
_cod_database_fobs_code 1529221

loop_
_symmetry_equiv_pos_as_xyz
'x, y, z'
'-x+1/2, y+1/2, -z+1/2'
'-x, -y, -z'
'x-1/2, -y-1/2, z-1/2'

loop_
_atom_site_label
_atom_site_type_symbol
_atom_site_fract_x
_atom_site_fract_y
_atom_site_fract_z
_atom_site_U_iso_or_equiv
_atom_site_adp_type
_atom_site_occupancy
_atom_site_symmetry_multiplicity
_atom_site_calc_flag
_atom_site_refinement_flags
_atom_site_disorder_assembly
_atom_site_disorder_group
Sr Sr 0.809373(17) 0.73586(3) 0.024104(14) 0.02155(8) Uani 1 1 d . . .
S1 S 1.24243(5) 0.89107(10) 0.34285(4) 0.02603(15) Uani 1 1 d . . .
N1A N 1.05004(16) 0.7853(3) 0.36260(12) 0.0225(5) Uani 1 1 d . . .
H1A H 1.0686 0.7912 0.4140 0.027 Uiso 1 1 calc R . .
N3A N 1.09090(16) 0.8036(3) 0.23029(12) 0.0238(5) Uani 1 1 d . . .
H3A H 1.1358 0.8230 0.1957 0.029 Uiso 1 1 calc R . .
O1A O 0.97446(14) 0.7478(3) 0.12242(10) 0.0326(5) Uani 1 1 d . . .
O2A O 0.88916(13) 0.7142(3) 0.39665(10) 0.0275(4) Uani 1 1 d . . .
C2A C 1.12251(19) 0.8221(3) 0.31016(14) 0.0188(5) Uani 1 1 d . . .
C4A C 0.99116(19) 0.7554(3) 0.19936(14) 0.0228(5) Uani 1 1 d . . .
C5A C 0.9197(2) 0.7237(3) 0.25666(15) 0.0248(6) Uani 1 1 d . . .
H5A H 0.8521 0.6921 0.2389 0.030 Uiso 1 1 calc R . .
C6A C 0.94814(19) 0.7388(3) 0.33944(15) 0.0206(5) Uani 1 1 d . . .
S2 S 0.26350(5) 0.89752(9) 0.09198(4) 0.02616(15) Uani 1 1 d . . .
N1B N 0.45495(15) 0.7958(3) 0.06703(12) 0.0232(5) Uani 1 1 d . . .
H1B H 0.4348 0.8055 0.0160 0.028 Uiso 1 1 calc R . .
N3B N 0.41861(16) 0.8080(3) 0.20082(12) 0.0233(5) Uani 1 1 d . . .
H3B H 0.3748 0.8269 0.2363 0.028 Uiso 1 1 calc R . .
O1B O 0.54017(14) 0.7448(3) 0.30592(11) 0.0333(5) Uani 1 1 d . . .
O2B O 0.61478(13) 0.7238(3) 0.02947(10) 0.0315(5) Uani 1 1 d . . .
C2B C 0.38524(19) 0.8289(3) 0.12127(15) 0.0211(5) Uani 1 1 d . . .
C4B C 0.5195(2) 0.7576(4) 0.22976(15) 0.0241(5) Uani 1 1 d . . .
C5B C 0.5884(2) 0.7273(4) 0.17050(15) 0.0264(6) Uani 1 1 d . . .
H5B H 0.6562 0.6933 0.1866 0.032 Uiso 1 1 calc R . .
C6B C 0.55791(19) 0.7467(3) 0.08799(15) 0.0230(5) Uani 1 1 d . . .
O1 O 0.94800(17) 0.8744(3) -0.05872(13) 0.0375(5) Uani 1 1 d . . .
H11 H 0.967(3) 0.826(5) -0.098(2) 0.045 Uiso 1 1 d . . .
H12 H 0.965(3) 0.974(4) -0.061(2) 0.045 Uiso 1 1 d . . .
O2 O 0.79045(17) 0.9981(3) 0.12295(13) 0.0375(5) Uani 1 1 d . . .
H21 H 0.738(3) 1.055(4) 0.1202(19) 0.045 Uiso 1 1 d . . .
H22 H 0.834(2) 1.055(5) 0.1479(19) 0.045 Uiso 1 1 d . . .
O3 O 0.78160(16) 0.4689(3) 0.12426(13) 0.0362(5) Uani 1 1 d . . .
H31 H 0.735(3) 0.396(4) 0.1170(19) 0.043 Uiso 1 1 d . . .
H32 H 0.835(2) 0.406(4) 0.1374(18) 0.043 Uiso 1 1 d . . .
O4 O 0.89620(17) 0.4366(3) -0.01923(14) 0.0444(6) Uani 1 1 d D . .
H41 H 0.942(2) 0.440(5) -0.0526(17) 0.053 Uiso 1 1 d D . .
H42 H 0.853(2) 0.351(4) -0.030(2) 0.053 Uiso 1 1 d D . .

loop_
_atom_site_aniso_label
_atom_site_aniso_U_11
_atom_site_aniso_U_22
_atom_site_aniso_U_33
_atom_site_aniso_U_23
_atom_site_aniso_U_13
_atom_site_aniso_U_12
Sr 0.01578(12) 0.03188(14) 0.01680(12) -0.00315(10) 0.00022(8) 0.00078(10)
S1 0.0181(3) 0.0420(4) 0.0174(3) 0.0020(3) -0.0017(2) -0.0064(3)
N1A 0.0186(11) 0.0374(13) 0.0113(10) -0.0002(9) -0.0005(8) -0.0012(9)
N3A 0.0176(11) 0.0411(13) 0.0129(10) 0.0001(9) 0.0021(8) -0.0025(9)
O1A 0.0230(10) 0.0602(13) 0.0143(9) -0.0053(9) -0.0001(7) 0.0030(9)
O2A 0.0182(9) 0.0458(12) 0.0188(9) 0.0019(8) 0.0036(7) -0.0032(8)
C2A 0.0175(12) 0.0226(12) 0.0163(12) 0.0013(10) 0.0006(9) 0.0014(10)
C4A 0.0195(13) 0.0323(14) 0.0161(12) -0.0019(11) -0.0026(9) 0.0042(11)
C5A 0.0157(12) 0.0385(15) 0.0200(12) -0.0027(11) -0.0002(10) -0.0024(11)
C6A 0.0165(12) 0.0276(13) 0.0176(12) 0.0014(10) 0.0010(9) 0.0005(10)
S2 0.0179(3) 0.0353(4) 0.0255(3) 0.0072(3) 0.0032(3) 0.0043(3)
N1B 0.0166(11) 0.0387(13) 0.0139(10) 0.0019(9) 0.0002(8) 0.0034(9)
N3B 0.0186(11) 0.0366(12) 0.0149(10) -0.0011(9) 0.0036(8) 0.0001(9)
O1B 0.0246(10) 0.0598(14) 0.0153(9) 0.0038(9) 0.0007(7) 0.0008(9)
O2B 0.0182(9) 0.0596(13) 0.0170(9) -0.0014(9) 0.0032(7) 0.0038(9)
C2B 0.0188(13) 0.0244(13) 0.0202(13) 0.0019(10) 0.0022(10) -0.0014(10)
C4B 0.0199(13) 0.0343(15) 0.0181(12) -0.0002(11) 0.0012(10) -0.0033(11)
C5B 0.0167(12) 0.0431(17) 0.0189(12) 0.0003(11) -0.0007(10) 0.0031(11)
C6B 0.0167(12) 0.0344(14) 0.0183(12) 0.0005(11) 0.0038(9) 0.0000(11)
O1 0.0348(12) 0.0472(14) 0.0323(12) -0.0112(11) 0.0139(9) -0.0112(11)
O2 0.0290(12) 0.0399(13) 0.0420(13) -0.0132(10) -0.0066(10) 0.0084(10)
O3 0.0249(11) 0.0354(12) 0.0477(13) 0.0063(10) -0.0003(10) -0.0022(9)
O4 0.0321(13) 0.0537(14) 0.0472(14) -0.0171(12) 0.0021(10) 0.0106(11)

loop_
_atom_type_symbol
_atom_type_description
_atom_type_scat_dispersion_real
_atom_type_scat_dispersion_imag
_atom_type_scat_source
C C 0.0033 0.0016 'International Tables Vol C Tables 4.2.6.8 and 6.1.1.4'
H H 0.0000 0.0000 'International Tables Vol C Tables 4.2.6.8 and 6.1.1.4'
N N 0.0061 0.0033 'International Tables Vol C Tables 4.2.6.8 and 6.1.1.4'
O O 0.0106 0.0060 'International Tables Vol C Tables 4.2.6.8 and 6.1.1.4'
S S 0.1246 0.1234 'International Tables Vol C Tables 4.2.6.8 and 6.1.1.4'
Sr Sr -1.5307 3.2498 'International Tables Vol C Tables 4.2.6.8 and 6.1.1.4'

loop_
_geom_angle_atom_site_label_1
_geom_angle_atom_site_label_2
_geom_angle_atom_site_label_3
_geom_angle
_geom_angle_site_symmetry_1
_geom_angle_site_symmetry_3
O2 Sr O2B 81.47(7) . .
O2 Sr O1 99.24(7) . .
O2B Sr O1 141.41(7) . .
O2 Sr O4 151.75(7) . .
O2B Sr O4 116.27(7) . .
O1 Sr O4 80.59(7) . .
O2 Sr O1A 72.04(6) . .
O2B Sr O1A 139.27(6) . .
O1 Sr O1A 74.61(7) . .
O4 Sr O1A 80.84(6) . .
O2 Sr O3 97.13(7) . .
O2B Sr O3 76.03(6) . .
O1 Sr O3 140.96(7) . .
O4 Sr O3 68.64(7) . .
O1A Sr O3 77.20(6) . .
O2 Sr S1 142.16(5) . 4_575
O2B Sr S1 80.12(4) . 4_575
O1 Sr S1 76.18(5) . 4_575
O4 Sr S1 65.59(5) . 4_575
O1A Sr S1 138.38(4) . 4_575
O3 Sr S1 109.97(5) . 4_575
O2 Sr S2 74.62(5) . 3_675
O2B Sr S2 79.25(4) . 3_675
O1 Sr S2 64.14(6) . 3_675
O4 Sr S2 128.09(6) . 3_675
O1A Sr S2 120.68(5) . 3_675
O3 Sr S2 154.87(5) . 3_675
S1 Sr S2 69.644(18) 4_575 3_675
C2A S1 Sr 112.82(8) . 4_676
C2A N1A C6A 124.8(2) . .
C2A N1A H1A 117.6 . .
C6A N1A H1A 117.6 . .
C2A N3A C4A 125.2(2) . .
C2A N3A H3A 117.4 . .
C4A N3A H3A 117.4 . .
C4A O1A Sr 133.75(16) . .
N3A C2A N1A 115.4(2) . .
N3A C2A S1 122.57(18) . .
N1A C2A S1 121.97(18) . .
O1A C4A N3A 116.7(2) . .
O1A C4A C5A 126.9(2) . .
N3A C4A C5A 116.4(2) . .
C6A C5A C4A 121.0(2) . .
C6A C5A H5A 119.5 . .
C4A C5A H5A 119.5 . .
O2A C6A C5A 126.0(2) . .
O2A C6A N1A 116.7(2) . .
C5A C6A N1A 117.2(2) . .
C2B S2 Sr 127.35(9) . 3_675
C2B N1B C6B 124.4(2) . .
C2B N1B H1B 117.8 . .
C6B N1B H1B 117.8 . .
C2B N3B C4B 124.8(2) . .
C2B N3B H3B 117.6 . .
C4B N3B H3B 117.6 . .
C6B O2B Sr 131.71(16) . .
N1B C2B N3B 116.3(2) . .
N1B C2B S2 121.99(19) . .
N3B C2B S2 121.65(19) . .
O1B C4B C5B 125.9(2) . .
O1B C4B N3B 118.0(2) . .
C5B C4B N3B 116.1(2) . .
C6B C5B C4B 121.4(2) . .
C6B C5B H5B 119.3 . .
C4B C5B H5B 119.3 . .
O2B C6B C5B 126.2(2) . .
O2B C6B N1B 116.8(2) . .
C5B C6B N1B 117.0(2) . .
Sr O1 H11 123(2) . .
Sr O1 H12 129(3) . .
H11 O1 H12 106(3) . .
Sr O2 H21 119(2) . .
Sr O2 H22 129(2) . .
H21 O2 H22 110(3) . .
Sr O3 H31 123(2) . .
Sr O3 H32 114(2) . .
H31 O3 H32 106(3) . .
Sr O4 H41 121(2) . .
Sr O4 H42 112(2) . .
H41 O4 H42 112(3) . .

loop_
_geom_bond_atom_site_label_1
_geom_bond_atom_site_label_2
_geom_bond_distance
_geom_bond_site_symmetry_2
Sr O2 2.521(2) .
Sr O2B 2.5355(17) .
Sr O1 2.551(2) .
Sr O4 2.567(2) .
Sr O1A 2.5724(18) .
Sr O3 2.581(2) .
Sr S1 3.1667(7) 4_575
Sr S2 3.3531(7) 3_675
S1 C2A 1.678(2) .
S1 Sr 3.1666(7) 4_676
N1A C2A 1.355(3) .
N1A C6A 1.386(3) .
N1A H1A 0.8600 .
N3A C2A 1.348(3) .
N3A C4A 1.394(3) .
N3A H3A 0.8600 .
O1A C4A 1.266(3) .
O2A C6A 1.274(3) .
C4A C5A 1.395(3) .
C5A C6A 1.383(3) .
C5A H5A 0.9300 .
S2 C2B 1.686(3) .
S2 Sr 3.3531(7) 3_675
N1B C2B 1.344(3) .
N1B C6B 1.397(3) .
N1B H1B 0.8600 .
N3B C2B 1.350(3) .
N3B C4B 1.402(3) .
N3B H3B 0.8600 .
O1B C4B 1.261(3) .
O2B C6B 1.272(3) .
C4B C5B 1.394(3) .
C5B C6B 1.387(3) .
C5B H5B 0.9300 .
O1 H11 0.80(3) .
O1 H12 0.76(3) .
O2 H21 0.80(3) .
O2 H22 0.78(3) .
O3 H31 0.80(3) .
O3 H32 0.84(3) .
O4 H41 0.844(17) .
O4 H42 0.841(18) .

loop_
_geom_hbond_atom_site_label_D
_geom_hbond_atom_site_label_H
_geom_hbond_atom_site_label_A
_geom_hbond_distance_DH
_geom_hbond_distance_HA
_geom_hbond_distance_DA
_geom_hbond_angle_DHA
_geom_hbond_site_symmetry_A
N1A H1A O2B 0.86 1.94 2.799(3) 174 4_676
N1B H1B O2A 0.86 2.01 2.858(3) 171 4_575
O1 H11 O1B 0.78(3) 1.99(3) 2.751(3) 166(4) 4_675
O2 H21 O2A 0.80(4) 2.00(4) 2.799(3) 174(3) 2_655
O2 H22 O1B 0.79(4) 2.22(4) 2.988(3) 168(3) 2_655
O3 H31 O2A 0.81(4) 2.07(4) 2.876(3) 175(3) 2_645
O3 H32 O1B 0.85(4) 2.14(4) 2.972(3) 168(3) 2_645
O4 H41 O1A 0.84(3) 2.13(3) 2.820(3) 139(3) 3_765

loop_
_geom_torsion_atom_site_label_1
_geom_torsion_atom_site_label_2
_geom_torsion_atom_site_label_3
_geom_torsion_atom_site_label_4
_geom_torsion
_geom_torsion_site_symmetry_1
_geom_torsion_site_symmetry_2
_geom_torsion_site_symmetry_3
_geom_torsion_site_symmetry_4
O2 Sr O1A C4A 49.6(2) . . . .
O2B Sr O1A C4A -2.4(3) . . . .
O1 Sr O1A C4A 154.9(2) . . . .
O4 Sr O1A C4A -122.4(2) . . . .
O3 Sr O1A C4A -52.4(2) . . . .
S1 Sr O1A C4A -158.1(2) 4_575 . . .
S2 Sr O1A C4A 108.5(2) 3_675 . . .
C4A N3A C2A N1A 1.8(4) . . . .
C4A N3A C2A S1 -176.82(19) . . . .
C6A N1A C2A N3A -2.7(3) . . . .
C6A N1A C2A S1 175.93(19) . . . .
Sr S1 C2A N3A -156.92(18) 4_676 . . .
Sr S1 C2A N1A 24.6(2) 4_676 . . .
Sr O1A C4A N3A -165.32(16) . . . .
Sr O1A C4A C5A 13.5(4) . . . .
C2A N3A C4A O1A 178.7(2) . . . .
C2A N3A C4A C5A -0.3(4) . . . .
O1A C4A C5A C6A -179.3(3) . . . .
N3A C4A C5A C6A -0.4(4) . . . .
C4A C5A C6A O2A 179.4(2) . . . .
C4A C5A C6A N1A -0.4(4) . . . .
C2A N1A C6A O2A -177.8(2) . . . .
C2A N1A C6A C5A 2.0(4) . . . .
O2 Sr O2B C6B -38.1(2) . . . .
O1 Sr O2B C6B -132.3(2) . . . .
O4 Sr O2B C6B 118.7(2) . . . .
O1A Sr O2B C6B 11.2(3) . . . .
O3 Sr O2B C6B 61.5(2) . . . .
S1 Sr O2B C6B 175.1(2) 4_575 . . .
S2 Sr O2B C6B -114.0(2) 3_675 . . .
C6B N1B C2B N3B -1.6(4) . . . .
C6B N1B C2B S2 177.06(19) . . . .
C4B N3B C2B N1B 0.9(4) . . . .
C4B N3B C2B S2 -177.74(19) . . . .
Sr S2 C2B N1B -55.2(3) 3_675 . . .
Sr S2 C2B N3B 123.42(18) 3_675 . . .
C2B N3B C4B O1B 179.3(2) . . . .
C2B N3B C4B C5B -0.2(4) . . . .
O1B C4B C5B C6B -179.4(3) . . . .
N3B C4B C5B C6B 0.1(4) . . . .
Sr O2B C6B C5B -22.2(4) . . . .
Sr O2B C6B N1B 157.83(16) . . . .
C4B C5B C6B O2B 179.4(3) . . . .
C4B C5B C6B N1B -0.7(4) . . . .
C2B N1B C6B O2B -178.6(2) . . . .
C2B N1B C6B C5B 1.5(4) . . . .
